data_1559646
loop_
_publ_author_name
'Jornet-Moll\'a, Ver\'onica'
'Gim\'enez-Saiz, Carlos'
'Ca\~nadillas-Delgado, Laura'
'Yufit, Dmitry S.'
'Howard, Judith A. K.'
'Romero, Francisco M.'

_publ_section_title
;
 Interplay between spin crossover and proton migration along short strong
 hydrogen bonds.
;
_journal_issue 3
_journal_name_full 'Chemical science'
_journal_page_first 1038
_journal_page_last 1053
_journal_paper_doi 10.1039/d0sc04918b
_journal_volume 12
_journal_year 2020
_chemical_formula_moiety 'C22 H18 Fe N10 2+, C12 H9 N2 O6 1-, C6 H4 N O3 1-, 5(H2 O)'
_chemical_formula_sum 'C40 H41 Fe N13 O14'
_chemical_formula_weight 983.71
_space_group_crystal_system triclinic
_space_group_IT_number 2
_space_group_name_Hall '-P 1'
_space_group_name_H-M_alt 'P -1'
_atom_sites_solution_hydrogens difmap
_atom_sites_solution_primary difmap
_atom_sites_solution_secondary difmap
_audit_creation_method SHELXL-2018/3
_audit_update_record
;
2020-02-21 deposited with the CCDC.	2020-11-23 downloaded from the CCDC.
;
_cell_angle_alpha 76.716(2)
_cell_angle_beta 85.858(2)
_cell_angle_gamma 110.386(2)
_cell_formula_units_Z 2
_cell_length_a 9.9719(3)
_cell_length_b 13.5419(4)
_cell_length_c 17.0957(5)
_cell_measurement_reflns_used 3521
_cell_measurement_temperature 50(1)
_cell_measurement_theta_max 59.875
_cell_measurement_theta_min 5.281
_cell_volume 2076.54(11)
_computing_cell_refinement 'PFIND and DIRAX programs'
_computing_data_collection 'The NOMAD software from ILL '
_computing_data_reduction 'RETREAT and RAFD19 programs'
_computing_structure_refinement 'SHELXL-2018/3 (Sheldrick, 2018)'
_computing_structure_solution 'SHELXS-97 (Sheldrick, 1997)'
_diffrn_ambient_temperature 50(1)
_diffrn_detector_area_resol_mean '1.56 mm vert. 2.5 mm hor.'
_diffrn_measured_fraction_theta_full 0.845
_diffrn_measured_fraction_theta_max 0.845
_diffrn_measurement_device_type 'D19 position-sensitive detector diffractometer'
_diffrn_measurement_method 'omega step-scans'
_diffrn_radiation_monochromator 'copper 220'
_diffrn_radiation_type neutrons
_diffrn_radiation_wavelength 1.454696
_diffrn_reflns_av_R_equivalents 0.0423
_diffrn_reflns_av_unetI/netI 0.0273
_diffrn_reflns_Laue_measured_fraction_full 0.845
_diffrn_reflns_Laue_measured_fraction_max 0.845
_diffrn_reflns_limit_h_max 2
_diffrn_reflns_limit_h_min -10
_diffrn_reflns_limit_k_max 16
_diffrn_reflns_limit_k_min -15
_diffrn_reflns_limit_l_max 20
_diffrn_reflns_limit_l_min -20
_diffrn_reflns_number 12440
_diffrn_reflns_point_group_measured_fraction_full 0.845
_diffrn_reflns_point_group_measured_fraction_max 0.845
_diffrn_reflns_theta_full 60.738
_diffrn_reflns_theta_max 60.738
_diffrn_reflns_theta_min 4.527
_diffrn_source 'neutron source'
_diffrn_source_power 57MW
_diffrn_source_type 'ILL High Flux Reactor, beam H11'
_exptl_absorpt_coefficient_mu 0.194
_exptl_absorpt_correction_type numerical
_exptl_absorpt_process_details
; 
Absorption corretion done through d19face, d19abs and d19abscan 
programs from ILL
;
_exptl_crystal_colour dark-red
_exptl_crystal_density_diffrn 1.573
_exptl_crystal_description cube
_exptl_crystal_F_000 650
_exptl_crystal_preparation 'Magnetic properties'
_exptl_crystal_recrystallization_method 'Re-crystallisation from solvent: MeOH/H2O'
_exptl_crystal_size_max 1.85
_exptl_crystal_size_mid 1.50
_exptl_crystal_size_min 0.7
_refine_diff_density_max 1.633
_refine_diff_density_min -1.329
_refine_diff_density_rms 0.277
_refine_ls_extinction_method none
_refine_ls_goodness_of_fit_ref 1.109
_refine_ls_hydrogen_treatment refall
_refine_ls_matrix_type full
_refine_ls_number_parameters 982
_refine_ls_number_reflns 6336
_refine_ls_number_restraints 0
_refine_ls_restrained_S_all 1.109
_refine_ls_R_factor_all 0.0717
_refine_ls_R_factor_gt 0.0689
_refine_ls_shift/su_max 0.000
_refine_ls_shift/su_mean 0.000
_refine_ls_structure_factor_coef Fsqd
_refine_ls_weighting_details 'w=1/[\s^2^(Fo^2^)+(0.1324P)^2^+21.6146P] where P=(Fo^2^+2Fc^2^)/3'
_refine_ls_weighting_scheme calc
_refine_ls_wR_factor_gt 0.1862
_refine_ls_wR_factor_ref 0.1900
_reflns_Friedel_coverage 0.000
_reflns_number_gt 5963
_reflns_number_total 6336
_reflns_threshold_expression 'I > 2\s(I)'
_cod_data_source_file d0sc04918b2.cif
_cod_data_source_block Fe_bpp_Noxid_NHoxid_Neutrons_50K_LS
_cod_depositor_comments
;Adding full bibliography for 1559642--1559653.cif.

 Adding full bibliography for 1559642--1559653.cif.
;
_cod_database_code 1559646
_shelx_shelxl_version_number 2018/3
_shelx_space_group_comment
;
The symmetry employed for this shelxl refinement is uniquely defined
by the following loop, which should always be used as a source of
symmetry information in preference to the above space-group names.
They are only intended as comments.
;

loop_
_space_group_symop_operation_xyz
'x, y, z'
'-x, -y, -z'

loop_
_atom_site_label
_atom_site_type_symbol
_atom_site_fract_x
_atom_site_fract_y
_atom_site_fract_z
_atom_site_U_iso_or_equiv
_atom_site_adp_type
_atom_site_occupancy
_atom_site_site_symmetry_order
_atom_site_calc_flag
_atom_site_refinement_flags_posn
_atom_site_refinement_flags_adp
_atom_site_refinement_flags_occupancy
_atom_site_disorder_assembly
_atom_site_disorder_group
Fe1 Fe 0.0835(2) 0.54679(14) 0.22436(10) 0.0143(4) Uani 1 1 d . . . . .
N1 N 0.1779(2) 0.50521(16) 0.39455(11) 0.0180(4) Uani 1 1 d . . . . .
H1N H 0.2720(7) 0.5747(5) 0.3779(3) 0.0289(12) Uani 1 1 d . . . . .
N2 N 0.0884(2) 0.48225(15) 0.34069(11) 0.0167(4) Uani 1 1 d . . . . .
N3 N -0.1054(2) 0.42913(15) 0.25736(11) 0.0168(4) Uani 1 1 d . . . . .
N4 N 0.0045(2) 0.56512(15) 0.12225(11) 0.0178(4) Uani 1 1 d . . . . .
N5 N 0.0485(2) 0.63090(17) 0.04576(12) 0.0194(4) Uani 1 1 d . . . . .
H5N H 0.1491(7) 0.6891(5) 0.0253(3) 0.0298(12) Uani 1 1 d . . . . .
N6 N -0.0731(2) 0.66679(16) 0.30833(11) 0.0180(4) Uani 1 1 d . . . . .
H6N H -0.1739(6) 0.6023(5) 0.3287(3) 0.0294(12) Uani 1 1 d . . . . .
N7 N 0.0318(2) 0.66150(15) 0.25793(11) 0.0170(4) Uani 1 1 d . . . . .
N8 N 0.2614(2) 0.67310(15) 0.18007(11) 0.0170(4) Uani 1 1 d . . . . .
N9 N 0.2104(2) 0.47908(15) 0.18020(11) 0.0165(4) Uani 1 1 d . . . . .
N10 N 0.2058(2) 0.37921(16) 0.17912(11) 0.0184(4) Uani 1 1 d . . . . .
H10N H 0.1212(7) 0.3091(5) 0.2135(3) 0.0297(12) Uani 1 1 d . . . . .
C1 C 0.1177(3) 0.4378(2) 0.46990(17) 0.0193(6) Uani 1 1 d . . . . .
H1 H 0.1739(8) 0.4451(5) 0.5199(3) 0.0371(14) Uani 1 1 d . . . . .
C2 C -0.0189(3) 0.3657(2) 0.46530(15) 0.0174(6) Uani 1 1 d . . . . .
H2 H -0.0973(7) 0.3021(5) 0.5141(4) 0.0347(14) Uani 1 1 d . . . . .
C3 C -0.0330(3) 0.3974(2) 0.38294(16) 0.0172(6) Uani 1 1 d . . . . .
C4 C -0.1474(3) 0.3660(2) 0.33520(15) 0.0163(6) Uani 1 1 d . . . . .
C5 C -0.2867(3) 0.2874(2) 0.36208(17) 0.0194(6) Uani 1 1 d . . . . .
H5 H -0.3186(7) 0.2388(5) 0.4253(4) 0.0322(13) Uani 1 1 d . . . . .
C6 C -0.3829(3) 0.2728(2) 0.30641(16) 0.0203(6) Uani 1 1 d . . . . .
H6 H -0.4908(7) 0.2122(5) 0.3251(4) 0.0348(13) Uani 1 1 d . . . . .
C7 C -0.3387(3) 0.3389(2) 0.22556(17) 0.0193(6) Uani 1 1 d . . . . .
H7 H -0.4117(7) 0.3287(5) 0.1818(4) 0.0363(14) Uani 1 1 d . . . . .
C8 C -0.1986(3) 0.4171(2) 0.20380(16) 0.0170(6) Uani 1 1 d . . . . .
C9 C -0.1325(3) 0.4954(2) 0.12516(15) 0.0170(5) Uani 1 1 d . . . . .
C10 C -0.1751(3) 0.5179(2) 0.04845(16) 0.0186(6) Uani 1 1 d . . . . .
H10 H -0.2754(7) 0.4761(5) 0.0312(4) 0.0369(14) Uani 1 1 d . . . . .
C11 C -0.0564(3) 0.6051(2) -0.00071(17) 0.0210(6) Uani 1 1 d . . . . .
H11 H -0.0371(7) 0.6492(5) -0.0627(4) 0.0357(14) Uani 1 1 d . . . . .
C12 C -0.0356(3) 0.7668(2) 0.32116(16) 0.0195(6) Uani 1 1 d . . . . .
H12 H -0.1072(7) 0.7875(6) 0.3579(4) 0.0370(14) Uani 1 1 d . . . . .
C13 C 0.1011(3) 0.8310(2) 0.27693(16) 0.0191(6) Uani 1 1 d . . . . .
H13 H 0.1608(7) 0.9153(5) 0.2730(4) 0.0333(13) Uani 1 1 d . . . . .
C14 C 0.1393(3) 0.7618(2) 0.23844(15) 0.0161(5) Uani 1 1 d . . . . .
C15 C 0.2672(3) 0.7723(2) 0.18588(15) 0.0152(5) Uani 1 1 d . . . . .
C16 C 0.3816(3) 0.8673(2) 0.14359(16) 0.0182(6) Uani 1 1 d . . . . .
H16 H 0.3820(8) 0.9469(5) 0.1473(4) 0.0357(14) Uani 1 1 d . . . . .
C17 C 0.4947(3) 0.8591(2) 0.09558(15) 0.0173(6) Uani 1 1 d . . . . .
H17 H 0.5851(7) 0.9305(5) 0.0616(4) 0.0333(13) Uani 1 1 d . . . . .
C18 C 0.4886(3) 0.7570(2) 0.08989(16) 0.0180(6) Uani 1 1 d . . . . .
H18 H 0.5756(7) 0.7487(5) 0.0530(4) 0.0311(13) Uani 1 1 d . . . . .
C19 C 0.3693(3) 0.6641(2) 0.13363(15) 0.0156(5) Uani 1 1 d . . . . .
C20 C 0.3405(3) 0.5512(2) 0.13664(15) 0.0162(5) Uani 1 1 d . . . . .
C21 C 0.4191(3) 0.4949(2) 0.10731(17) 0.0193(6) Uani 1 1 d . . . . .
H21 H 0.5260(7) 0.5295(5) 0.0731(4) 0.0359(14) Uani 1 1 d . . . . .
C22 C 0.3297(3) 0.3855(2) 0.13589(17) 0.0199(6) Uani 1 1 d . . . . .
H22 H 0.3459(7) 0.3130(5) 0.1305(4) 0.0349(14) Uani 1 1 d . . . . .
N11 N 1.1184(2) 1.00911(17) 0.06929(12) 0.0201(4) Uani 1 1 d . . . . .
O1 O 0.6926(4) 0.6678(2) 0.19141(19) 0.0200(7) Uani 1 1 d . . . . .
O2 O 0.6559(4) 0.7844(3) 0.25831(19) 0.0222(7) Uani 1 1 d . . . . .
O3 O 1.2419(4) 1.0837(3) 0.0307(2) 0.0236(7) Uani 1 1 d . . . . .
C23 C 0.7234(3) 0.7620(2) 0.20537(16) 0.0193(6) Uani 1 1 d . . . . .
C24 C 0.8572(3) 0.8492(2) 0.15370(16) 0.0174(6) Uani 1 1 d . . . . .
C25 C 0.9473(3) 0.8256(2) 0.10087(16) 0.0178(6) Uani 1 1 d . . . . .
H25 H 0.9171(7) 0.7436(5) 0.0924(4) 0.0345(13) Uani 1 1 d . . . . .
C26 C 0.8986(3) 0.9552(2) 0.16113(16) 0.0195(6) Uani 1 1 d . . . . .
H26 H 0.8304(8) 0.9767(5) 0.2000(4) 0.0389(15) Uani 1 1 d . . . . .
C27 C 1.0284(3) 1.0344(2) 0.11783(17) 0.0207(6) Uani 1 1 d . . . . .
H27 H 1.0687(7) 1.1198(5) 0.1193(4) 0.0351(14) Uani 1 1 d . . . . .
C28 C 1.0782(3) 0.9067(2) 0.05912(16) 0.0202(6) Uani 1 1 d . . . . .
H28 H 1.1573(7) 0.8951(5) 0.0187(4) 0.0333(13) Uani 1 1 d . . . . .
N12 N 0.1987(2) 0.19004(15) 0.50952(11) 0.0176(4) Uani 1 1 d . . . . .
O4 O 0.6561(4) 0.5126(3) 0.37853(19) 0.0197(7) Uani 1 1 d . . . . .
O5 O 0.5032(4) 0.5134(3) 0.28723(19) 0.0222(7) Uani 1 1 d . . . . .
H1O H 0.5946(7) 0.5918(5) 0.2419(4) 0.0346(13) Uani 1 1 d . . . . .
O6 O 0.0936(4) 0.1053(3) 0.55780(18) 0.0202(7) Uani 1 1 d . . . . .
C29 C 0.5379(3) 0.4745(2) 0.35556(16) 0.0182(6) Uani 1 1 d . . . . .
C30 C 0.4197(3) 0.3741(2) 0.40927(16) 0.0174(6) Uani 1 1 d . . . . .
C31 C 0.4264(3) 0.3360(2) 0.49109(16) 0.0175(6) Uani 1 1 d . . . . .
H31 H 0.5181(6) 0.3779(5) 0.5171(4) 0.0326(13) Uani 1 1 d . . . . .
C32 C 0.2999(3) 0.3155(2) 0.37886(16) 0.0179(6) Uani 1 1 d . . . . .
H32 H 0.2901(7) 0.3428(5) 0.3159(3) 0.0341(14) Uani 1 1 d . . . . .
C33 C 0.1912(3) 0.2237(2) 0.42906(16) 0.0180(6) Uani 1 1 d . . . . .
H33 H 0.0950(7) 0.1749(5) 0.4096(4) 0.0363(14) Uani 1 1 d . . . . .
C34 C 0.3163(3) 0.2448(2) 0.54008(16) 0.0185(6) Uani 1 1 d . . . . .
H34 H 0.3137(7) 0.2118(5) 0.6040(3) 0.0323(13) Uani 1 1 d . . . . .
N13 N 0.4989(2) 1.06852(16) -0.39336(12) 0.0191(4) Uani 1 1 d . . . . .
O7 O 0.1074(4) 0.7981(3) -0.16925(19) 0.0215(7) Uani 1 1 d . . . . .
O8 O -0.0074(4) 0.8086(3) -0.27659(18) 0.0198(7) Uani 1 1 d . . . . .
O9 O 0.6193(3) 1.1460(2) -0.43886(19) 0.0189(7) Uani 1 1 d . . . . .
C35 C 0.1045(3) 0.8346(2) -0.24284(16) 0.0179(6) Uani 1 1 d . . . . .
C36 C 0.2440(3) 0.9166(2) -0.29637(16) 0.0171(6) Uani 1 1 d . . . . .
C37 C 0.2523(3) 0.9536(2) -0.38020(16) 0.0191(6) Uani 1 1 d . . . . .
H37 H 0.1601(7) 0.9258(5) -0.4091(4) 0.0355(14) Uani 1 1 d . . . . .
C38 C 0.3683(3) 0.9572(2) -0.26274(16) 0.0183(6) Uani 1 1 d . . . . .
H38 H 0.3686(7) 0.9318(5) -0.1986(3) 0.0364(14) Uani 1 1 d . . . . .
C39 C 0.4951(3) 1.0330(2) -0.31162(16) 0.0188(6) Uani 1 1 d . . . . .
H39 H 0.5952(8) 1.0710(5) -0.2914(4) 0.0370(14) Uani 1 1 d . . . . .
C40 C 0.3809(3) 1.0295(2) -0.42813(16) 0.0181(6) Uani 1 1 d . . . . .
H40 H 0.3934(7) 1.0599(5) -0.4926(4) 0.0342(13) Uani 1 1 d . . . . .
O1W O 0.2056(5) 0.9785(3) 0.4252(2) 0.0220(7) Uani 1 1 d . . . . .
H1A H 0.0993(8) 0.9413(5) 0.4394(4) 0.0357(14) Uani 1 1 d . . . . .
H1B H 0.2474(8) 0.9229(6) 0.4324(4) 0.0385(14) Uani 1 1 d . . . . .
O2W O 0.2470(5) 1.1159(3) 0.2719(2) 0.0235(8) Uani 1 1 d . . . . .
H2A H 0.2356(7) 1.0688(5) 0.3269(4) 0.0351(13) Uani 1 1 d . . . . .
H2B H 0.1638(9) 1.1348(6) 0.2725(4) 0.0365(14) Uani 1 1 d . . . . .
O3W O 0.3961(4) 0.6963(3) 0.3570(2) 0.0238(7) Uani 1 1 d . . . . .
H3A H 0.4843(9) 0.7257(5) 0.3204(4) 0.0362(14) Uani 1 1 d . . . . .
H3B H 0.3867(7) 0.7478(6) 0.3852(4) 0.0352(13) Uani 1 1 d . . . . .
O4W O 0.2791(5) 0.8014(3) -0.0527(2) 0.0231(7) Uani 1 1 d . . . . .
H4A H 0.2276(8) 0.8038(6) -0.0983(4) 0.0399(15) Uani 1 1 d . . . . .
H4B H 0.3754(9) 0.8097(6) -0.0744(5) 0.0410(15) Uani 1 1 d . . . . .
O5W O 1.4343(4) 1.1587(3) 0.1282(3) 0.0276(8) Uani 1 1 d . . . . .
H5A H 1.3655(7) 1.1322(5) 0.0940(4) 0.0345(13) Uani 1 1 d . . . . .
H5B H 1.3789(8) 1.1431(6) 0.1796(4) 0.0405(15) Uani 1 1 d . . . . .

loop_
_atom_site_aniso_label
_atom_site_aniso_U_11
_atom_site_aniso_U_22
_atom_site_aniso_U_33
_atom_site_aniso_U_23
_atom_site_aniso_U_13
_atom_site_aniso_U_12
Fe1 0.0127(10) 0.0186(8) 0.0144(8) -0.0057(6) -0.0020(7) 0.0085(7)
N1 0.0156(11) 0.0236(10) 0.0178(9) -0.0073(7) -0.0050(8) 0.0093(9)
H1N 0.028(3) 0.033(3) 0.025(3) -0.006(2) -0.003(2) 0.012(3)
N2 0.0127(10) 0.0175(8) 0.0199(9) -0.0053(7) -0.0032(7) 0.0054(7)
N3 0.0138(10) 0.0201(9) 0.0175(9) -0.0064(7) -0.0026(7) 0.0069(7)
N4 0.0163(10) 0.0218(9) 0.0153(9) -0.0035(7) -0.0016(7) 0.0083(8)
N5 0.0207(13) 0.0256(10) 0.0161(9) -0.0075(7) -0.0048(8) 0.0123(10)
H5N 0.028(4) 0.037(3) 0.023(3) -0.007(2) -0.001(2) 0.012(3)
N6 0.0118(11) 0.0227(10) 0.0194(9) -0.0069(7) -0.0018(7) 0.0058(9)
H6N 0.017(3) 0.032(3) 0.030(3) -0.003(2) 0.003(2) 0.002(3)
N7 0.0128(10) 0.0205(9) 0.0183(8) -0.0065(7) -0.0004(7) 0.0067(7)
N8 0.0154(10) 0.0177(9) 0.0183(8) -0.0047(7) 0.0003(7) 0.0076(7)
N9 0.0129(10) 0.0194(9) 0.0194(9) -0.0065(7) -0.0025(7) 0.0079(7)
N10 0.0153(11) 0.0200(10) 0.0202(9) -0.0061(8) -0.0019(8) 0.0069(9)
H10N 0.029(3) 0.035(3) 0.024(3) -0.004(2) 0.001(2) 0.015(3)
C1 0.0142(14) 0.0230(13) 0.0237(14) -0.0084(10) -0.0044(11) 0.0092(11)
H1 0.040(4) 0.048(3) 0.020(3) -0.008(2) -0.006(3) 0.015(3)
C2 0.0173(15) 0.0203(12) 0.0138(12) -0.0030(10) -0.0002(11) 0.0076(11)
H2 0.030(3) 0.034(3) 0.029(3) -0.002(2) 0.002(3) 0.004(3)
C3 0.0136(14) 0.0213(12) 0.0192(12) -0.0080(10) -0.0037(10) 0.0080(11)
C4 0.0132(14) 0.0188(12) 0.0171(12) -0.0047(9) -0.0021(10) 0.0067(10)
C5 0.0130(15) 0.0219(13) 0.0223(14) -0.0067(11) -0.0018(11) 0.0050(11)
H5 0.027(3) 0.037(3) 0.029(3) -0.006(2) -0.002(2) 0.010(2)
C6 0.0188(17) 0.0225(13) 0.0204(13) -0.0058(10) -0.0024(11) 0.0090(13)
H6 0.025(4) 0.041(3) 0.040(3) -0.012(3) -0.007(3) 0.013(3)
C7 0.0153(15) 0.0207(12) 0.0227(13) -0.0048(10) -0.0023(12) 0.0087(11)
H7 0.025(3) 0.042(3) 0.039(3) -0.011(3) -0.007(3) 0.009(3)
C8 0.0129(14) 0.0248(13) 0.0171(12) -0.0082(10) -0.0038(10) 0.0098(11)
C9 0.0167(14) 0.0225(12) 0.0150(12) -0.0066(10) -0.0049(10) 0.0097(11)
C10 0.0155(16) 0.0270(13) 0.0168(12) -0.0082(10) -0.0047(11) 0.0103(12)
H10 0.029(4) 0.040(3) 0.041(3) -0.012(3) -0.015(3) 0.011(3)
C11 0.0203(16) 0.0285(14) 0.0170(14) -0.0041(11) -0.0038(11) 0.0135(12)
H11 0.035(4) 0.042(3) 0.027(3) -0.007(3) -0.007(2) 0.013(3)
C12 0.0155(15) 0.0259(13) 0.0205(13) -0.0098(10) -0.0022(11) 0.0098(11)
H12 0.031(4) 0.050(4) 0.029(3) -0.013(3) 0.005(3) 0.014(3)
C13 0.0145(14) 0.0239(15) 0.0211(13) -0.0089(10) -0.0017(10) 0.0083(12)
H13 0.027(3) 0.027(3) 0.040(3) -0.009(2) 0.000(2) 0.004(2)
C14 0.0152(14) 0.0182(12) 0.0137(11) -0.0015(9) 0.0012(10) 0.0074(11)
C15 0.0131(14) 0.0181(12) 0.0162(11) -0.0056(9) -0.0015(10) 0.0075(10)
C16 0.0132(14) 0.0168(13) 0.0229(13) -0.0069(10) 0.0002(10) 0.0033(10)
H16 0.047(4) 0.027(3) 0.040(3) -0.013(2) -0.001(3) 0.020(3)
C17 0.0133(14) 0.0189(13) 0.0170(12) -0.0041(10) 0.0014(10) 0.0039(11)
H17 0.024(3) 0.027(3) 0.038(3) -0.003(2) 0.002(3) 0.002(3)
C18 0.0127(15) 0.0214(13) 0.0194(12) -0.0036(10) -0.0003(11) 0.0075(11)
H18 0.025(3) 0.032(3) 0.035(3) -0.009(2) 0.006(3) 0.011(2)
C19 0.0119(14) 0.0190(12) 0.0168(11) -0.0046(9) -0.0020(10) 0.0070(10)
C20 0.0114(14) 0.0173(12) 0.0185(12) -0.0036(9) 0.0007(10) 0.0051(10)
C21 0.0163(17) 0.0221(13) 0.0224(13) -0.0072(10) -0.0027(12) 0.0101(12)
H21 0.021(4) 0.042(3) 0.043(3) -0.012(3) 0.003(3) 0.011(3)
C22 0.0187(15) 0.0195(13) 0.0234(13) -0.0065(10) -0.0023(11) 0.0095(11)
H22 0.034(4) 0.034(3) 0.046(3) -0.017(3) -0.005(3) 0.020(3)
N11 0.0117(10) 0.0274(10) 0.0207(9) -0.0078(7) -0.0006(7) 0.0063(8)
O1 0.0187(17) 0.0187(14) 0.0222(14) -0.0080(12) -0.0006(13) 0.0057(13)
O2 0.0150(17) 0.0297(16) 0.0219(15) -0.0083(12) -0.0001(12) 0.0082(13)
O3 0.0146(17) 0.0322(17) 0.0229(15) -0.0098(13) -0.0021(12) 0.0064(14)
C23 0.0146(15) 0.0249(13) 0.0185(12) -0.0055(10) -0.0007(10) 0.0084(11)
C24 0.0142(14) 0.0200(12) 0.0182(12) -0.0053(10) -0.0026(10) 0.0068(11)
C25 0.0157(14) 0.0215(14) 0.0188(12) -0.0079(10) -0.0016(10) 0.0087(11)
H25 0.034(4) 0.029(3) 0.039(3) -0.014(2) -0.001(3) 0.008(2)
C26 0.0156(15) 0.0242(13) 0.0189(12) -0.0057(10) 0.0001(11) 0.0084(11)
H26 0.042(4) 0.040(3) 0.037(3) -0.013(3) 0.012(3) 0.019(3)
C27 0.0163(15) 0.0224(14) 0.0216(13) -0.0068(10) -0.0005(11) 0.0051(11)
H27 0.036(4) 0.026(3) 0.042(3) -0.014(2) -0.002(3) 0.008(2)
C28 0.0145(15) 0.0241(13) 0.0203(13) -0.0037(10) 0.0008(11) 0.0075(11)
H28 0.031(3) 0.032(3) 0.039(3) -0.012(2) 0.003(3) 0.015(3)
N12 0.0151(10) 0.0222(9) 0.0177(9) -0.0069(7) -0.0038(7) 0.0084(8)
O4 0.0144(17) 0.0236(15) 0.0222(14) -0.0064(12) -0.0064(12) 0.0076(13)
O5 0.0207(18) 0.0238(15) 0.0181(14) -0.0028(12) -0.0038(13) 0.0055(14)
H1O 0.036(4) 0.040(3) 0.033(3) -0.009(3) -0.014(3) 0.019(3)
O6 0.0158(17) 0.0240(15) 0.0182(14) -0.0029(11) 0.0003(12) 0.0067(12)
C29 0.0149(15) 0.0223(13) 0.0166(12) -0.0052(10) 0.0000(10) 0.0065(11)
C30 0.0149(14) 0.0225(12) 0.0168(12) -0.0057(10) -0.0044(10) 0.0086(11)
C31 0.0138(15) 0.0230(12) 0.0144(12) -0.0045(10) -0.0020(10) 0.0057(11)
H31 0.015(3) 0.044(3) 0.037(3) -0.015(3) -0.010(2) 0.005(2)
C32 0.0174(15) 0.0211(12) 0.0171(14) -0.0076(10) -0.0038(10) 0.0079(11)
H32 0.040(4) 0.035(3) 0.020(3) -0.001(2) -0.003(2) 0.010(3)
C33 0.0130(15) 0.0256(13) 0.0159(12) -0.0077(10) -0.0042(10) 0.0063(11)
H33 0.029(4) 0.036(3) 0.037(3) -0.012(2) -0.008(3) 0.003(3)
C34 0.0140(15) 0.0216(12) 0.0206(14) -0.0060(10) -0.0029(10) 0.0072(11)
H34 0.028(3) 0.042(3) 0.025(3) -0.006(2) -0.005(2) 0.012(3)
N13 0.0162(10) 0.0227(9) 0.0192(9) -0.0066(7) -0.0017(7) 0.0078(8)
O7 0.0175(17) 0.0249(15) 0.0190(15) -0.0031(12) -0.0052(12) 0.0057(13)
O8 0.0150(17) 0.0257(15) 0.0200(14) -0.0078(12) -0.0066(12) 0.0074(13)
O9 0.0139(17) 0.0198(14) 0.0206(14) -0.0038(11) 0.0008(12) 0.0052(12)
C35 0.0147(15) 0.0220(12) 0.0173(12) -0.0051(10) -0.0007(10) 0.0078(11)
C36 0.0125(14) 0.0206(12) 0.0169(12) -0.0063(10) -0.0016(10) 0.0041(10)
C37 0.0175(16) 0.0189(12) 0.0181(12) -0.0021(10) -0.0007(12) 0.0058(11)
H37 0.030(4) 0.047(3) 0.033(3) -0.013(3) -0.015(3) 0.016(3)
C38 0.0137(15) 0.0239(13) 0.0174(14) -0.0072(10) -0.0035(10) 0.0059(11)
H38 0.034(4) 0.047(3) 0.022(3) -0.004(2) -0.008(2) 0.010(3)
C39 0.0165(16) 0.0223(12) 0.0181(12) -0.0063(10) -0.0029(11) 0.0072(11)
H39 0.034(4) 0.038(3) 0.031(3) -0.004(2) -0.009(3) 0.007(3)
C40 0.0146(15) 0.0228(12) 0.0170(14) -0.0068(10) -0.0032(10) 0.0061(11)
H40 0.024(3) 0.046(3) 0.029(3) -0.009(2) -0.003(2) 0.009(2)
O1W 0.014(2) 0.0304(18) 0.0230(16) -0.0090(13) -0.0053(14) 0.0083(18)
H1A 0.025(4) 0.036(3) 0.041(3) -0.008(2) 0.001(3) 0.008(3)
H1B 0.035(4) 0.042(4) 0.043(4) -0.013(3) -0.004(3) 0.020(3)
O2W 0.024(2) 0.0281(17) 0.0197(19) -0.0062(15) -0.0036(14) 0.0112(16)
H2A 0.040(4) 0.041(3) 0.025(3) -0.004(3) -0.005(2) 0.018(3)
H2B 0.025(4) 0.047(4) 0.041(3) -0.009(3) -0.001(3) 0.020(3)
O3W 0.019(2) 0.0261(17) 0.0273(17) -0.0099(16) -0.0040(16) 0.0085(16)
H3A 0.036(4) 0.033(3) 0.034(3) -0.003(2) 0.003(3) 0.011(3)
H3B 0.031(4) 0.041(3) 0.035(3) -0.015(3) 0.002(2) 0.014(3)
O4W 0.020(2) 0.0302(17) 0.0184(17) -0.0080(13) -0.0036(17) 0.0080(15)
H4A 0.037(4) 0.049(4) 0.034(3) -0.007(3) -0.005(3) 0.019(3)
H4B 0.022(4) 0.052(4) 0.050(4) -0.014(3) -0.007(3) 0.014(3)
O5W 0.018(2) 0.0401(19) 0.027(2) -0.0135(16) -0.0060(19) 0.0109(15)
H5A 0.034(4) 0.043(3) 0.033(3) -0.018(3) -0.012(3) 0.017(3)
H5B 0.040(4) 0.054(4) 0.031(4) -0.017(3) -0.005(3) 0.019(3)

loop_
_atom_type_symbol
_atom_type_description
_atom_type_scat_dispersion_real
_atom_type_scat_dispersion_imag
_atom_type_scat_source
C C 0.0000 0.0000 'Neutron Data Booklet, ILL Grenoble, France (2003) ISBN 0-9704143-7-4'
H H 0.0000 0.0000 'Neutron Data Booklet, ILL Grenoble, France (2003) ISBN 0-9704143-7-4'
Fe Fe 0.0000 0.0000 'Neutron Data Booklet, ILL Grenoble, France (2003) ISBN 0-9704143-7-4'
O O 0.0000 0.0000 'Neutron Data Booklet, ILL Grenoble, France (2003) ISBN 0-9704143-7-4'
N N 0.0000 0.0000 'Neutron Data Booklet, ILL Grenoble, France (2003) ISBN 0-9704143-7-4'

loop_
_geom_angle_atom_site_label_1
_geom_angle_atom_site_label_2
_geom_angle_atom_site_label_3
_geom_angle
_geom_angle_site_symmetry_1
_geom_angle_site_symmetry_3
_geom_angle_publ_flag
N8 Fe1 N3 172.47(13) . . ?
N8 Fe1 N4 93.69(11) . . ?
N3 Fe1 N4 79.32(11) . . ?
N8 Fe1 N7 79.29(10) . . ?
N3 Fe1 N7 98.32(12) . . ?
N4 Fe1 N7 94.39(11) . . ?
N8 Fe1 N2 108.42(12) . . ?
N3 Fe1 N2 78.54(10) . . ?
N4 Fe1 N2 157.86(13) . . ?
N7 Fe1 N2 88.58(10) . . ?
N8 Fe1 N9 78.71(10) . . ?
N3 Fe1 N9 103.99(11) . . ?
N4 Fe1 N9 90.85(10) . . ?
N7 Fe1 N9 157.66(13) . . ?
N2 Fe1 N9 94.69(11) . . ?
N2 N1 C1 111.3(2) . . ?
N2 N1 H1N 120.1(4) . . ?
C1 N1 H1N 127.9(4) . . ?
N1 N2 C3 106.31(19) . . ?
N1 N2 Fe1 137.15(16) . . ?
C3 N2 Fe1 116.25(17) . . ?
C8 N3 C4 120.5(2) . . ?
C8 N3 Fe1 119.17(17) . . ?
C4 N3 Fe1 120.11(17) . . ?
N5 N4 C9 106.4(2) . . ?
N5 N4 Fe1 137.65(17) . . ?
C9 N4 Fe1 115.97(17) . . ?
N4 N5 C11 111.3(2) . . ?
N4 N5 H5N 123.7(4) . . ?
C11 N5 H5N 124.9(4) . . ?
N7 N6 C12 111.4(2) . . ?
N7 N6 H6N 122.0(4) . . ?
C12 N6 H6N 126.4(4) . . ?
N6 N7 C14 105.62(19) . . ?
N6 N7 Fe1 137.75(16) . . ?
C14 N7 Fe1 115.32(18) . . ?
C19 N8 C15 120.6(2) . . ?
C19 N8 Fe1 119.50(17) . . ?
C15 N8 Fe1 119.20(18) . . ?
N10 N9 C20 106.36(19) . . ?
N10 N9 Fe1 138.72(16) . . ?
C20 N9 Fe1 114.91(16) . . ?
N9 N10 C22 111.1(2) . . ?
N9 N10 H10N 121.3(4) . . ?
C22 N10 H10N 127.3(4) . . ?
N1 C1 C2 107.8(2) . . ?
N1 C1 H1 121.0(4) . . ?
C2 C1 H1 131.1(4) . . ?
C1 C2 C3 104.4(2) . . ?
C1 C2 H2 127.7(4) . . ?
C3 C2 H2 127.9(4) . . ?
N2 C3 C2 110.2(2) . . ?
N2 C3 C4 114.1(2) . . ?
C2 C3 C4 135.6(2) . . ?
N3 C4 C5 121.2(2) . . ?
N3 C4 C3 111.0(2) . . ?
C5 C4 C3 127.8(2) . . ?
C4 C5 C6 118.7(3) . . ?
C4 C5 H5 119.8(4) . . ?
C6 C5 H5 121.5(4) . . ?
C5 C6 C7 119.9(3) . . ?
C5 C6 H6 120.5(4) . . ?
C7 C6 H6 119.7(4) . . ?
C8 C7 C6 118.0(3) . . ?
C8 C7 H7 121.2(4) . . ?
C6 C7 H7 120.8(4) . . ?
N3 C8 C7 121.8(2) . . ?
N3 C8 C9 111.1(2) . . ?
C7 C8 C9 127.2(2) . . ?
N4 C9 C10 109.9(2) . . ?
N4 C9 C8 114.4(2) . . ?
C10 C9 C8 135.8(3) . . ?
C11 C10 C9 105.1(2) . . ?
C11 C10 H10 127.3(4) . . ?
C9 C10 H10 127.6(4) . . ?
N5 C11 C10 107.3(2) . . ?
N5 C11 H11 120.1(4) . . ?
C10 C11 H11 132.6(5) . . ?
N6 C12 C13 108.0(2) . . ?
N6 C12 H12 122.2(4) . . ?
C13 C12 H12 129.8(4) . . ?
C12 C13 C14 104.3(2) . . ?
C12 C13 H13 126.5(4) . . ?
C14 C13 H13 129.2(4) . . ?
N7 C14 C13 110.8(2) . . ?
N7 C14 C15 114.4(2) . . ?
C13 C14 C15 134.8(2) . . ?
N8 C15 C16 121.4(2) . . ?
N8 C15 C14 110.7(2) . . ?
C16 C15 C14 127.8(2) . . ?
C15 C16 C17 118.6(2) . . ?
C15 C16 H16 120.2(4) . . ?
C17 C16 H16 121.2(4) . . ?
C18 C17 C16 119.8(2) . . ?
C18 C17 H17 119.1(4) . . ?
C16 C17 H17 121.2(4) . . ?
C17 C18 C19 118.8(2) . . ?
C17 C18 H18 121.0(4) . . ?
C19 C18 H18 120.1(4) . . ?
N8 C19 C18 120.8(2) . . ?
N8 C19 C20 111.0(2) . . ?
C18 C19 C20 128.2(2) . . ?
N9 C20 C21 110.0(2) . . ?
N9 C20 C19 114.9(2) . . ?
C21 C20 C19 135.0(3) . . ?
C22 C21 C20 104.8(3) . . ?
C22 C21 H21 128.1(4) . . ?
C20 C21 H21 127.0(4) . . ?
N10 C22 C21 107.7(2) . . ?
N10 C22 H22 121.0(4) . . ?
C21 C22 H22 131.2(5) . . ?
O3 N11 C28 119.6(2) . . ?
O3 N11 C27 119.9(2) . . ?
C28 N11 C27 120.5(2) . . ?
C23 O1 H1O 114.7(4) . . ?
O2 C23 O1 126.6(3) . . ?
O2 C23 C24 118.7(3) . . ?
O1 C23 C24 114.6(3) . . ?
C26 C24 C25 118.8(3) . . ?
C26 C24 C23 119.9(2) . . ?
C25 C24 C23 121.2(2) . . ?
C28 C25 C24 119.8(2) . . ?
C28 C25 H25 119.2(4) . . ?
C24 C25 H25 120.9(4) . . ?
C27 C26 C24 120.0(3) . . ?
C27 C26 H26 119.2(4) . . ?
C24 C26 H26 120.8(4) . . ?
N11 C27 C26 120.6(2) . . ?
N11 C27 H27 114.5(4) . . ?
C26 C27 H27 124.9(4) . . ?
N11 C28 C25 120.2(2) . . ?
N11 C28 H28 114.7(4) . . ?
C25 C28 H28 125.0(4) . . ?
O6 N12 C33 120.3(2) . . ?
O6 N12 C34 119.5(2) . . ?
C33 N12 C34 120.2(2) . . ?
C29 O5 H1O 116.1(4) . . ?
O4 C29 O5 126.3(3) . . ?
O4 C29 C30 120.0(3) . . ?
O5 C29 C30 113.7(3) . . ?
C31 C30 C32 118.0(2) . . ?
C31 C30 C29 120.9(2) . . ?
C32 C30 C29 121.1(2) . . ?
C34 C31 C30 120.4(3) . . ?
C34 C31 H31 119.0(4) . . ?
C30 C31 H31 120.6(4) . . ?
C33 C32 C30 120.6(2) . . ?
C33 C32 H32 119.1(4) . . ?
C30 C32 H32 120.3(4) . . ?
N12 C33 C32 120.1(2) . . ?
N12 C33 H33 115.4(4) . . ?
C32 C33 H33 124.4(4) . . ?
N12 C34 C31 120.7(2) . . ?
N12 C34 H34 115.1(4) . . ?
C31 C34 H34 124.2(4) . . ?
O9 N13 C40 119.7(2) . . ?
O9 N13 C39 119.0(2) . . ?
C40 N13 C39 121.3(2) . . ?
O7 C35 O8 125.1(3) . . ?
O7 C35 C36 117.9(3) . . ?
O8 C35 C36 117.0(3) . . ?
C37 C36 C38 118.3(2) . . ?
C37 C36 C35 121.2(2) . . ?
C38 C36 C35 120.6(2) . . ?
C40 C37 C36 120.3(3) . . ?
C40 C37 H37 118.3(4) . . ?
C36 C37 H37 121.4(4) . . ?
C39 C38 C36 120.4(2) . . ?
C39 C38 H38 117.8(4) . . ?
C36 C38 H38 121.7(4) . . ?
N13 C39 C38 119.8(3) . . ?
N13 C39 H39 114.1(4) . . ?
C38 C39 H39 126.1(4) . . ?
N13 C40 C37 119.9(2) . . ?
N13 C40 H40 116.7(4) . . ?
C37 C40 H40 123.3(4) . . ?
H1A O1W H1B 108.0(6) . . ?
H2A O2W H2B 104.6(7) . . ?
H3A O3W H3B 111.3(6) . . ?
H4A O4W H4B 105.9(7) . . ?
H5A O5W H5B 105.6(7) . . ?

loop_
_geom_bond_atom_site_label_1
_geom_bond_atom_site_label_2
_geom_bond_distance
_geom_bond_site_symmetry_2
_geom_bond_publ_flag
Fe1 N8 1.935(3) . ?
Fe1 N3 1.936(3) . ?
Fe1 N4 1.966(3) . ?
Fe1 N7 1.983(3) . ?
Fe1 N2 1.991(3) . ?
Fe1 N9 2.000(3) . ?
N1 N2 1.341(3) . ?
N1 C1 1.349(3) . ?
N1 H1N 1.034(7) . ?
N2 C3 1.352(3) . ?
N3 C8 1.347(3) . ?
N3 C4 1.351(3) . ?
N4 N5 1.344(3) . ?
N4 C9 1.353(4) . ?
N5 C11 1.357(4) . ?
N5 H5N 1.011(7) . ?
N6 N7 1.339(3) . ?
N6 C12 1.348(3) . ?
N6 H6N 1.045(6) . ?
N7 C14 1.352(3) . ?
N8 C19 1.347(3) . ?
N8 C15 1.351(3) . ?
N9 N10 1.342(3) . ?
N9 C20 1.355(3) . ?
N10 C22 1.359(4) . ?
N10 H10N 1.035(6) . ?
C1 C2 1.392(4) . ?
C1 H1 1.060(7) . ?
C2 C3 1.407(4) . ?
C2 H2 1.075(6) . ?
C3 C4 1.451(4) . ?
C4 C5 1.388(4) . ?
C5 C6 1.397(4) . ?
C5 H5 1.086(6) . ?
C6 C7 1.405(4) . ?
C6 H6 1.071(7) . ?
C7 C8 1.387(4) . ?
C7 H7 1.079(7) . ?
C8 C9 1.447(4) . ?
C9 C10 1.407(4) . ?
C10 C11 1.388(4) . ?
C10 H10 1.064(7) . ?
C11 H11 1.057(6) . ?
C12 C13 1.382(4) . ?
C12 H12 1.067(7) . ?
C13 C14 1.398(4) . ?
C13 H13 1.071(6) . ?
C14 C15 1.450(4) . ?
C15 C16 1.382(4) . ?
C16 C17 1.398(4) . ?
C16 H16 1.092(6) . ?
C17 C18 1.388(4) . ?
C17 H17 1.069(6) . ?
C18 C19 1.398(4) . ?
C18 H18 1.089(6) . ?
C19 C20 1.441(4) . ?
C20 C21 1.409(4) . ?
C21 C22 1.383(4) . ?
C21 H21 1.064(7) . ?
C22 H22 1.071(6) . ?
N11 O3 1.297(4) . ?
N11 C28 1.359(4) . ?
N11 C27 1.360(4) . ?
O1 C23 1.286(4) . ?
O1 H1O 1.237(7) . ?
O2 C23 1.243(4) . ?
C23 C24 1.486(4) . ?
C24 C26 1.387(4) . ?
C24 C25 1.393(4) . ?
C25 C28 1.388(4) . ?
C25 H25 1.092(6) . ?
C26 C27 1.380(4) . ?
C26 H26 1.074(6) . ?
C27 H27 1.091(6) . ?
C28 H28 1.087(7) . ?
N12 O6 1.303(4) . ?
N12 C33 1.362(3) . ?
N12 C34 1.363(3) . ?
O4 C29 1.243(4) . ?
O5 C29 1.290(4) . ?
O5 H1O 1.184(7) . ?
C29 C30 1.495(4) . ?
C30 C31 1.390(4) . ?
C30 C32 1.394(4) . ?
C31 C34 1.371(4) . ?
C31 H31 1.082(6) . ?
C32 C33 1.376(4) . ?
C32 H32 1.078(6) . ?
C33 H33 1.084(6) . ?
C34 H34 1.076(6) . ?
N13 O9 1.326(4) . ?
N13 C40 1.353(3) . ?
N13 C39 1.362(3) . ?
O7 C35 1.248(4) . ?
O8 C35 1.271(4) . ?
C35 C36 1.510(4) . ?
C36 C37 1.392(4) . ?
C36 C38 1.393(4) . ?
C37 C40 1.384(4) . ?
C37 H37 1.068(7) . ?
C38 C39 1.379(4) . ?
C38 H38 1.071(6) . ?
C39 H39 1.074(7) . ?
C40 H40 1.065(6) . ?
O1W H1A 0.985(10) . ?
O1W H1B 0.969(11) . ?
O2W H2A 0.981(8) . ?
O2W H2B 0.950(13) . ?
O3W H3A 0.941(10) . ?
O3W H3B 0.960(9) . ?
O4W H4A 0.965(10) . ?
O4W H4B 0.962(12) . ?
O5W H5A 0.963(9) . ?
O5W H5B 0.941(10) . ?
